data_4508343
loop_
_publ_author_name
'Chandrasekhar, Vadapalli'
'Mohapatra, Chandrajeet'
'Metre, Ramesh K.'

_publ_section_title
;
 Reactions of (E)-5-(Pyridin-4-yl-methyleneamino)isophthalic Acid (LH2)
 with Triorganotin Oxides and &#x2212;Chloride. Formation of
 One-Dimensional- and Two-Dimensional-Coordination Polymers
;
_journal_issue 10
_journal_name_full 'Crystal Growth &amp; Design'
_journal_page_first 4607
_journal_paper_doi 10.1021/cg401201w
_journal_volume 13
_journal_year 2013
_chemical_formula_sum 'C38 H39 N3 O4 Sn'
_chemical_formula_weight 720.43
_chemical_name_systematic
;
 ?
;
_space_group_IT_number 14
_symmetry_cell_setting monoclinic
_symmetry_space_group_name_Hall '-P 2yn'
_symmetry_space_group_name_H-M 'P 1 21/n 1'
_atom_sites_solution_hydrogens geom
_atom_sites_solution_primary direct
_atom_sites_solution_secondary difmap
_audit_creation_method SHELXL-97
_cell_angle_alpha 90.000(5)
_cell_angle_beta 97.254(5)
_cell_angle_gamma 90.000(5)
_cell_formula_units_Z 8
_cell_length_a 18.736(5)
_cell_length_b 11.368(5)
_cell_length_c 31.720(5)
_cell_measurement_temperature 293(2)
_cell_volume 6702(4)
_computing_cell_refinement 'Bruker SMART'
_computing_data_collection 'Bruker SMART'
_computing_data_reduction 'Bruker SAINT'
_computing_molecular_graphics 'Bruker SHELXTL'
_computing_publication_material 'Bruker SHELXTL'
_computing_structure_refinement 'SHELXL-97 (Sheldrick, 1997)'
_computing_structure_solution 'SHELXS-97 (Sheldrick, 1990)'
_diffrn_ambient_temperature 293(2)
_diffrn_measured_fraction_theta_full 0.996
_diffrn_measured_fraction_theta_max 0.996
_diffrn_radiation_monochromator graphite
_diffrn_radiation_source 'fine-focus sealed tube'
_diffrn_radiation_type MoK\a
_diffrn_radiation_wavelength 0.71069
_diffrn_reflns_av_R_equivalents 0.0895
_diffrn_reflns_av_sigmaI/netI 0.1090
_diffrn_reflns_limit_h_max 16
_diffrn_reflns_limit_h_min -22
_diffrn_reflns_limit_k_max 13
_diffrn_reflns_limit_k_min -13
_diffrn_reflns_limit_l_max 38
_diffrn_reflns_limit_l_min -36
_diffrn_reflns_number 35825
_diffrn_reflns_theta_full 25.50
_diffrn_reflns_theta_max 25.50
_diffrn_reflns_theta_min 1.20
_exptl_absorpt_coefficient_mu 0.807
_exptl_absorpt_correction_T_max 1
_exptl_absorpt_correction_T_min 0.71
_exptl_absorpt_correction_type empirical
_exptl_crystal_colour colouless
_exptl_crystal_density_diffrn 1.428
_exptl_crystal_density_method 'not measured'
_exptl_crystal_description block
_exptl_crystal_F_000 2960
_exptl_crystal_size_max 0.23
_exptl_crystal_size_mid 0.16
_exptl_crystal_size_min 0.12
_refine_diff_density_max 1.063
_refine_diff_density_min -0.558
_refine_diff_density_rms 0.134
_refine_ls_extinction_method none
_refine_ls_goodness_of_fit_ref 1.024
_refine_ls_hydrogen_treatment mixed
_refine_ls_matrix_type full
_refine_ls_number_parameters 843
_refine_ls_number_reflns 12437
_refine_ls_number_restraints 0
_refine_ls_restrained_S_all 1.024
_refine_ls_R_factor_all 0.1001
_refine_ls_R_factor_gt 0.0547
_refine_ls_shift/su_max 0.002
_refine_ls_shift/su_mean 0.000
_refine_ls_structure_factor_coef Fsqd
_refine_ls_weighting_details 'calc w=1/[\s^2^(Fo^2^)+(0.0562P)^2^+2.1778P] where P=(Fo^2^+2Fc^2^)/3'
_refine_ls_weighting_scheme calc
_refine_ls_wR_factor_gt 0.1141
_refine_ls_wR_factor_ref 0.1506
_reflns_number_gt 7947
_reflns_number_total 12437
_reflns_threshold_expression >2sigma(I)
_cod_data_source_file cg401201w_si_002.cif
_cod_data_source_block Compound-3
_cod_depositor_comments
;
The following automatic conversions were performed:

'_symmetry_cell_setting' value 'Monoclinic' changed to 'monoclinic'
according to /home/saulius/struct/CIF-dictionaries/cif_core.dic
dictionary named 'cif_core.dic' version 2.4.2 from 2011-04-26.

Automatic conversion script
Id: cif_fix_values 1891 2012-01-12 08:04:46Z andrius 
;
_cod_original_sg_symbol_H-M 'P2(1)/n  '
_cod_database_code 4508343

loop_
_symmetry_equiv_pos_as_xyz
'x, y, z'
'-x+1/2, y+1/2, -z+1/2'
'-x, -y, -z'
'x-1/2, -y-1/2, z-1/2'

loop_
_atom_site_label
_atom_site_type_symbol
_atom_site_fract_x
_atom_site_fract_y
_atom_site_fract_z
_atom_site_U_iso_or_equiv
_atom_site_adp_type
_atom_site_occupancy
_atom_site_symmetry_multiplicity
_atom_site_calc_flag
_atom_site_refinement_flags
Sn1 Sn 0.84204(2) 1.21093(3) 0.639614(13) 0.02415(13) Uani 1 1 d .
Sn2 Sn 0.68973(2) 0.08667(3) 0.376229(12) 0.02129(13) Uani 1 1 d .
O1 O 0.8202(2) 1.0208(4) 0.64639(13) 0.0322(11) Uani 1 1 d .
O2 O 0.8897(2) 0.9223(4) 0.69783(14) 0.0353(11) Uani 1 1 d .
O3 O 0.9428(2) 0.4959(3) 0.66272(13) 0.0286(10) Uani 1 1 d .
O4 O 0.8478(2) 0.4010(3) 0.62775(12) 0.0274(10) Uani 1 1 d .
O5 O 0.7126(2) 0.2739(3) 0.37612(12) 0.0249(10) Uani 1 1 d .
O6 O 0.6290(2) 0.3572(3) 0.32888(12) 0.0279(11) Uani 1 1 d .
O7 O 0.6183(2) 0.8022(3) 0.32798(12) 0.0288(11) Uani 1 1 d .
O8 O 0.6767(2) 0.8960(3) 0.38452(12) 0.0238(10) Uani 1 1 d .
N1 N 0.7002(3) 0.7259(4) 0.54642(16) 0.0296(13) Uani 1 1 d .
N2 N 0.5159(3) 0.6634(6) 0.41793(19) 0.0524(17) Uani 1 1 d .
N3 N 0.8316(3) 0.5837(4) 0.46678(15) 0.0284(13) Uani 1 1 d .
N4 N 1.0253(3) 0.6549(5) 0.58943(17) 0.0383(15) Uani 1 1 d .
N5 N 0.9196(3) 0.9615(5) 0.7867(2) 0.0386(15) Uani 1 1 d .
N6 N 0.9131(3) 0.4296(5) 0.31001(17) 0.0325(14) Uani 1 1 d .
C1 C 0.8492(4) 0.9289(5) 0.6639(2) 0.0291(15) Uani 1 1 d .
C2 C 0.8827(4) 0.4926(5) 0.64109(19) 0.0277(15) Uani 1 1 d .
C3 C 0.8276(3) 0.8163(5) 0.63923(19) 0.0249(14) Uani 1 1 d .
C4 C 0.8628(3) 0.7115(5) 0.65112(18) 0.0213(13) Uani 1 1 d .
H4 H 0.8994 0.7109 0.6739 0.026 Uiso 1 1 calc R
C5 C 0.8442(3) 0.6088(5) 0.62966(18) 0.0207(14) Uani 1 1 d .
C6 C 0.7888(3) 0.6090(5) 0.59506(18) 0.0252(15) Uani 1 1 d .
H6 H 0.7756 0.5393 0.5808 0.030 Uiso 1 1 calc R
C7 C 0.7537(3) 0.7147(5) 0.58221(18) 0.0234(14) Uani 1 1 d .
C8 C 0.7748(3) 0.8176(5) 0.60440(18) 0.0255(14) Uani 1 1 d .
H8 H 0.7529 0.8884 0.5957 0.031 Uiso 1 1 calc R
C9 C 0.6645(4) 0.6387(6) 0.53140(19) 0.0335(17) Uani 1 1 d .
H9 H 0.6719 0.5660 0.5447 0.040 Uiso 1 1 calc R
C10 C 0.6112(4) 0.6487(6) 0.4933(2) 0.0367(17) Uani 1 1 d .
C11 C 0.5902(4) 0.7556(6) 0.4747(2) 0.0424(19) Uani 1 1 d .
H11 H 0.6076 0.8252 0.4876 0.051 Uiso 1 1 calc R
C12 C 0.5442(4) 0.7604(7) 0.4376(2) 0.047(2) Uani 1 1 d .
H12 H 0.5322 0.8335 0.4256 0.056 Uiso 1 1 calc R
C13 C 0.5806(4) 0.5500(7) 0.4731(2) 0.055(2) Uani 1 1 d .
H13 H 0.5915 0.4759 0.4846 0.066 Uiso 1 1 calc R
C14 C 0.5334(5) 0.5612(7) 0.4356(2) 0.059(2) Uani 1 1 d .
H14 H 0.5135 0.4934 0.4225 0.070 Uiso 1 1 calc R
C15 C 0.9443(3) 1.1780(5) 0.61937(17) 0.0208(14) Uani 1 1 d .
C16 C 0.9643(3) 1.2478(6) 0.58639(19) 0.0303(16) Uani 1 1 d .
H16 H 0.9359 1.3119 0.5769 0.036 Uiso 1 1 calc R
C17 C 1.0248(4) 1.2233(6) 0.5680(2) 0.0338(16) Uani 1 1 d .
H17 H 1.0362 1.2700 0.5457 0.041 Uiso 1 1 calc R
C18 C 1.0695(4) 1.1301(6) 0.5819(2) 0.0331(16) Uani 1 1 d .
H18 H 1.1100 1.1131 0.5689 0.040 Uiso 1 1 calc R
C19 C 1.0525(4) 1.0628(6) 0.6158(2) 0.0353(17) Uani 1 1 d .
H19 H 1.0831 1.0026 0.6266 0.042 Uiso 1 1 calc R
C20 C 0.9895(3) 1.0853(5) 0.63374(19) 0.0285(15) Uani 1 1 d .
H20 H 0.9776 1.0376 0.6556 0.034 Uiso 1 1 calc R
C21 C 0.8204(4) 1.2437(6) 0.70311(19) 0.0297(16) Uani 1 1 d .
C22 C 0.7693(4) 1.1792(6) 0.7212(2) 0.0349(17) Uani 1 1 d .
H22 H 0.7455 1.1169 0.7065 0.042 Uiso 1 1 calc R
C23 C 0.7535(4) 1.2089(7) 0.7625(2) 0.044(2) Uani 1 1 d .
H23 H 0.7187 1.1667 0.7746 0.052 Uiso 1 1 calc R
C24 C 0.7894(4) 1.3002(8) 0.7849(3) 0.056(2) Uani 1 1 d .
H24 H 0.7786 1.3193 0.8119 0.067 Uiso 1 1 calc R
C25 C 0.8402(4) 1.3619(7) 0.7676(2) 0.047(2) Uani 1 1 d .
H25 H 0.8656 1.4213 0.7831 0.057 Uiso 1 1 calc R
C26 C 0.8545(4) 1.3368(6) 0.72713(19) 0.0362(17) Uani 1 1 d .
H26 H 0.8878 1.3828 0.7152 0.043 Uiso 1 1 calc R
C27 C 0.7550(3) 1.2135(5) 0.5903(2) 0.0291(15) Uani 1 1 d .
C28 C 0.6935(4) 1.1414(6) 0.5902(2) 0.0376(17) Uani 1 1 d .
H28 H 0.6903 1.0931 0.6136 0.045 Uiso 1 1 calc R
C29 C 0.6377(4) 1.1392(7) 0.5570(2) 0.050(2) Uani 1 1 d .
H29 H 0.5979 1.0911 0.5586 0.060 Uiso 1 1 calc R
C30 C 0.6413(4) 1.2077(7) 0.5220(2) 0.046(2) Uani 1 1 d .
H30 H 0.6037 1.2068 0.4999 0.055 Uiso 1 1 calc R
C31 C 0.7010(4) 1.2789(6) 0.5192(2) 0.0368(17) Uani 1 1 d .
H31 H 0.7036 1.3248 0.4952 0.044 Uiso 1 1 calc R
C32 C 0.7565(4) 1.2809(5) 0.5526(2) 0.0316(16) Uani 1 1 d .
H32 H 0.7962 1.3283 0.5503 0.038 Uiso 1 1 calc R
C33 C 0.6759(3) 0.3620(5) 0.35948(18) 0.0230(14) Uani 1 1 d .
C34 C 0.6578(3) 0.8043(5) 0.36174(18) 0.0215(14) Uani 1 1 d .
C35 C 0.6976(3) 0.4802(5) 0.37906(17) 0.0162(12) Uani 1 1 d .
C36 C 0.6675(3) 0.5835(5) 0.36299(17) 0.0181(13) Uani 1 1 d .
H36 H 0.6314 0.5813 0.3400 0.022 Uiso 1 1 calc R
C37 C 0.6903(3) 0.6920(5) 0.38063(18) 0.0242(14) Uani 1 1 d .
C38 C 0.7440(3) 0.6944(5) 0.41525(19) 0.0252(14) Uani 1 1 d .
H38 H 0.7593 0.7663 0.4271 0.030 Uiso 1 1 calc R
C39 C 0.7752(3) 0.5914(5) 0.43229(18) 0.0232(14) Uani 1 1 d .
C40 C 0.7524(3) 0.4837(5) 0.41354(17) 0.0233(14) Uani 1 1 d .
H40 H 0.7739 0.4141 0.4240 0.028 Uiso 1 1 calc R
C41 C 0.8439(3) 0.6674(6) 0.49257(19) 0.0289(15) Uani 1 1 d .
H41 H 0.8141 0.7332 0.4903 0.035 Uiso 1 1 calc R
C42 C 0.9055(4) 0.6616(5) 0.52658(18) 0.0281(15) Uani 1 1 d .
C43 C 0.9276(4) 0.7601(6) 0.55022(19) 0.0320(16) Uani 1 1 d .
H43 H 0.9027 0.8307 0.5456 0.038 Uiso 1 1 calc R
C44 C 0.9870(4) 0.7527(6) 0.5807(2) 0.0333(17) Uani 1 1 d .
H44 H 1.0012 0.8202 0.5961 0.040 Uiso 1 1 calc R
C45 C 1.0037(4) 0.5606(6) 0.5661(2) 0.044(2) Uani 1 1 d .
H45 H 1.0299 0.4914 0.5709 0.052 Uiso 1 1 calc R
C46 C 0.9444(4) 0.5599(6) 0.53512(19) 0.0340(17) Uani 1 1 d .
H46 H 0.9311 0.4912 0.5202 0.041 Uiso 1 1 calc R
C47 C 0.5787(3) 0.1129(5) 0.38263(18) 0.0252(15) Uani 1 1 d .
C48 C 0.5264(3) 0.0312(5) 0.36712(19) 0.0282(15) Uani 1 1 d .
H48 H 0.5398 -0.0355 0.3531 0.034 Uiso 1 1 calc R
C49 C 0.4557(4) 0.0473(6) 0.3722(2) 0.0390(18) Uani 1 1 d .
H49 H 0.4214 -0.0065 0.3606 0.047 Uiso 1 1 calc R
C50 C 0.4347(4) 0.1427(7) 0.3946(2) 0.050(2) Uani 1 1 d .
H50 H 0.3869 0.1510 0.3991 0.060 Uiso 1 1 calc R
C51 C 0.4846(4) 0.2252(6) 0.4101(2) 0.048(2) Uani 1 1 d .
H51 H 0.4706 0.2909 0.4244 0.058 Uiso 1 1 calc R
C52 C 0.5557(4) 0.2101(6) 0.4042(2) 0.0369(17) Uani 1 1 d .
H52 H 0.5893 0.2662 0.4149 0.044 Uiso 1 1 calc R
C53 C 0.7351(3) 0.0609(5) 0.31858(17) 0.0227(14) Uani 1 1 d .
C54 C 0.7736(3) -0.0429(5) 0.31264(18) 0.0225(14) Uani 1 1 d .
H54 H 0.7770 -0.1011 0.3334 0.027 Uiso 1 1 calc R
C55 C 0.8061(3) -0.0596(5) 0.27671(19) 0.0269(15) Uani 1 1 d .
H55 H 0.8305 -0.1295 0.2732 0.032 Uiso 1 1 calc R
C56 C 0.8030(3) 0.0268(5) 0.24536(19) 0.0283(15) Uani 1 1 d .
H56 H 0.8259 0.0158 0.2213 0.034 Uiso 1 1 calc R
C57 C 0.7651(3) 0.1296(6) 0.25063(19) 0.0297(16) Uani 1 1 d .
H57 H 0.7614 0.1871 0.2296 0.036 Uiso 1 1 calc R
C58 C 0.7325(3) 0.1470(5) 0.28714(18) 0.0240(14) Uani 1 1 d .
H58 H 0.7085 0.2173 0.2906 0.029 Uiso 1 1 calc R
C59 C 0.7635(3) 0.0779(5) 0.43340(17) 0.0205(14) Uani 1 1 d .
C60 C 0.8253(3) 0.1460(5) 0.43888(19) 0.0277(15) Uani 1 1 d .
H60 H 0.8355 0.1965 0.4174 0.033 Uiso 1 1 calc R
C61 C 0.8722(4) 0.1390(6) 0.47641(19) 0.0313(16) Uani 1 1 d .
H61 H 0.9139 0.1842 0.4797 0.038 Uiso 1 1 calc R
C62 C 0.8572(4) 0.0654(6) 0.50888(19) 0.0354(18) Uani 1 1 d .
H62 H 0.8886 0.0610 0.5340 0.043 Uiso 1 1 calc R
C63 C 0.7953(4) -0.0015(5) 0.50365(19) 0.0333(17) Uani 1 1 d .
H63 H 0.7844 -0.0506 0.5254 0.040 Uiso 1 1 calc R
C64 C 0.7496(4) 0.0043(5) 0.46627(18) 0.0292(16) Uani 1 1 d .
H64 H 0.7085 -0.0423 0.4629 0.035 Uiso 1 1 calc R
C65 C 0.9525(4) 1.0823(6) 0.7939(2) 0.0434(19) Uani 1 1 d .
H65A H 0.9818 1.0843 0.8214 0.052 Uiso 1 1 calc R
H65B H 0.9145 1.1402 0.7942 0.052 Uiso 1 1 calc R
C66 C 0.9987(4) 1.1136(7) 0.7592(2) 0.050(2) Uani 1 1 d .
H66A H 1.0347 1.0540 0.7578 0.075 Uiso 1 1 calc R
H66B H 1.0217 1.1881 0.7656 0.075 Uiso 1 1 calc R
H66C H 0.9689 1.1183 0.7323 0.075 Uiso 1 1 calc R
C67 C 0.8502(4) 0.9505(6) 0.8057(2) 0.0431(19) Uani 1 1 d .
H67A H 0.8295 0.8739 0.7982 0.052 Uiso 1 1 calc R
H67B H 0.8169 1.0094 0.7928 0.052 Uiso 1 1 calc R
C68 C 0.8566(4) 0.9644(7) 0.8536(2) 0.059(2) Uani 1 1 d .
H68A H 0.8897 0.9070 0.8668 0.088 Uiso 1 1 calc R
H68B H 0.8103 0.9532 0.8629 0.088 Uiso 1 1 calc R
H68C H 0.8739 1.0419 0.8613 0.088 Uiso 1 1 calc R
C69 C 0.9732(4) 0.8676(6) 0.8021(2) 0.0424(19) Uani 1 1 d .
H69A H 0.9857 0.8753 0.8326 0.051 Uiso 1 1 calc R
H69B H 1.0167 0.8790 0.7889 0.051 Uiso 1 1 calc R
C70 C 0.9443(4) 0.7442(6) 0.7920(2) 0.052(2) Uani 1 1 d .
H70A H 0.9085 0.7256 0.8100 0.077 Uiso 1 1 calc R
H70B H 0.9830 0.6885 0.7967 0.077 Uiso 1 1 calc R
H70C H 0.9233 0.7406 0.7628 0.077 Uiso 1 1 calc R
C71 C 0.8866(4) 0.3073(6) 0.3172(2) 0.0432(19) Uani 1 1 d .
H71A H 0.8388 0.2979 0.3018 0.052 Uiso 1 1 calc R
H71B H 0.8829 0.2970 0.3472 0.052 Uiso 1 1 calc R
C72 C 0.9351(4) 0.2135(6) 0.3031(2) 0.048(2) Uani 1 1 d .
H72A H 0.9389 0.2231 0.2734 0.072 Uiso 1 1 calc R
H72B H 0.9154 0.1373 0.3078 0.072 Uiso 1 1 calc R
H72C H 0.9820 0.2201 0.3191 0.072 Uiso 1 1 calc R
C73 C 0.9015(4) 0.4573(6) 0.2629(2) 0.0383(18) Uani 1 1 d .
H73A H 0.8979 0.3841 0.2471 0.046 Uiso 1 1 calc R
H73B H 0.8561 0.4986 0.2564 0.046 Uiso 1 1 calc R
C74 C 0.9602(4) 0.5306(7) 0.2483(2) 0.053(2) Uani 1 1 d .
H74A H 0.9684 0.5986 0.2662 0.079 Uiso 1 1 calc R
H74B H 0.9463 0.5552 0.2195 0.079 Uiso 1 1 calc R
H74C H 1.0036 0.4850 0.2499 0.079 Uiso 1 1 calc R
C75 C 0.8717(4) 0.5151(6) 0.3354(2) 0.0390(18) Uani 1 1 d .
H75A H 0.8206 0.5060 0.3262 0.047 Uiso 1 1 calc R
H75B H 0.8803 0.4936 0.3652 0.047 Uiso 1 1 calc R
C76 C 0.8912(4) 0.6410(7) 0.3311(2) 0.056(2) Uani 1 1 d .
H76A H 0.9419 0.6509 0.3395 0.083 Uiso 1 1 calc R
H76B H 0.8649 0.6882 0.3489 0.083 Uiso 1 1 calc R
H76C H 0.8795 0.6650 0.3020 0.083 Uiso 1 1 calc R
H1S H 0.912(4) 0.963(6) 0.759(2) 0.05(2) Uiso 1 1 d .
H2S H 0.962(4) 0.442(7) 0.317(2) 0.07(3) Uiso 1 1 d .

loop_
_atom_site_aniso_label
_atom_site_aniso_U_11
_atom_site_aniso_U_22
_atom_site_aniso_U_33
_atom_site_aniso_U_23
_atom_site_aniso_U_13
_atom_site_aniso_U_12
Sn1 0.0258(3) 0.0131(2) 0.0338(3) -0.00037(18) 0.0049(2) 0.00024(18)
Sn2 0.0265(3) 0.0117(2) 0.0246(2) -0.00046(17) -0.00113(18) 0.00068(18)
O1 0.029(3) 0.019(2) 0.048(3) 0.004(2) 0.000(2) -0.004(2)
O2 0.040(3) 0.023(2) 0.042(3) -0.008(2) 0.003(2) -0.001(2)
O3 0.028(3) 0.018(2) 0.038(2) 0.0045(19) -0.001(2) -0.0074(19)
O4 0.037(3) 0.009(2) 0.035(2) -0.0050(18) -0.002(2) 0.0027(19)
O5 0.029(2) 0.014(2) 0.030(2) 0.0000(17) -0.005(2) 0.0004(19)
O6 0.034(3) 0.012(2) 0.032(2) -0.0062(18) -0.016(2) -0.0009(19)
O7 0.038(3) 0.016(2) 0.029(2) 0.0078(18) -0.009(2) 0.001(2)
O8 0.034(3) 0.006(2) 0.030(2) -0.0055(17) -0.001(2) 0.0006(18)
N1 0.027(3) 0.028(3) 0.033(3) -0.003(2) 0.001(3) 0.004(3)
N2 0.049(4) 0.058(5) 0.047(4) 0.004(3) -0.006(3) 0.005(4)
N3 0.026(3) 0.025(3) 0.031(3) -0.004(2) -0.008(2) -0.001(2)
N4 0.040(4) 0.036(3) 0.037(3) -0.004(3) -0.006(3) 0.000(3)
N5 0.031(4) 0.039(4) 0.044(4) 0.001(3) -0.001(3) 0.005(3)
N6 0.034(4) 0.033(3) 0.028(3) 0.003(2) -0.004(3) -0.003(3)
C1 0.027(4) 0.020(4) 0.043(4) 0.000(3) 0.016(3) -0.002(3)
C2 0.037(4) 0.019(3) 0.027(3) -0.009(3) 0.003(3) 0.000(3)
C3 0.024(4) 0.017(3) 0.035(4) 0.000(3) 0.011(3) 0.000(3)
C4 0.021(3) 0.015(3) 0.028(3) 0.004(3) 0.006(3) -0.006(3)
C5 0.017(3) 0.008(3) 0.037(3) 0.004(2) 0.003(3) -0.008(2)
C6 0.031(4) 0.012(3) 0.032(3) -0.002(3) 0.002(3) -0.001(3)
C7 0.026(4) 0.020(3) 0.025(3) -0.002(3) 0.006(3) 0.000(3)
C8 0.026(4) 0.017(3) 0.034(3) 0.005(3) 0.008(3) 0.001(3)
C9 0.038(4) 0.027(4) 0.035(4) 0.008(3) 0.002(3) 0.006(3)
C10 0.033(4) 0.041(4) 0.035(4) 0.000(3) 0.001(3) 0.001(3)
C11 0.044(5) 0.042(5) 0.043(4) 0.001(3) 0.010(4) 0.000(4)
C12 0.048(5) 0.044(5) 0.048(5) 0.012(4) 0.003(4) 0.002(4)
C13 0.053(5) 0.039(5) 0.064(5) 0.007(4) -0.023(4) -0.003(4)
C14 0.063(6) 0.047(5) 0.061(5) -0.008(4) -0.013(5) 0.005(4)
C15 0.025(3) 0.014(3) 0.023(3) 0.000(2) 0.000(3) -0.005(3)
C16 0.026(4) 0.032(4) 0.032(4) -0.003(3) -0.002(3) 0.004(3)
C17 0.038(4) 0.038(4) 0.026(3) 0.000(3) 0.007(3) -0.003(3)
C18 0.028(4) 0.030(4) 0.042(4) -0.009(3) 0.008(3) -0.006(3)
C19 0.028(4) 0.030(4) 0.046(4) -0.002(3) 0.000(3) 0.003(3)
C20 0.027(4) 0.028(4) 0.031(3) 0.000(3) 0.004(3) -0.005(3)
C21 0.032(4) 0.028(4) 0.031(4) 0.010(3) 0.010(3) 0.010(3)
C22 0.032(4) 0.029(4) 0.044(4) 0.012(3) 0.008(3) 0.007(3)
C23 0.033(4) 0.053(5) 0.049(5) 0.027(4) 0.021(4) 0.018(4)
C24 0.051(6) 0.068(6) 0.051(5) -0.012(4) 0.014(5) 0.023(5)
C25 0.059(6) 0.043(5) 0.042(4) -0.001(4) 0.014(4) 0.005(4)
C26 0.049(5) 0.031(4) 0.030(4) -0.002(3) 0.011(3) 0.002(3)
C27 0.027(4) 0.020(3) 0.043(4) -0.006(3) 0.014(3) 0.001(3)
C28 0.032(4) 0.035(4) 0.046(4) 0.009(3) 0.001(4) 0.001(3)
C29 0.039(5) 0.064(6) 0.045(5) 0.007(4) -0.003(4) -0.010(4)
C30 0.032(4) 0.057(5) 0.043(4) 0.003(4) -0.013(4) -0.005(4)
C31 0.045(5) 0.028(4) 0.037(4) 0.005(3) 0.006(4) 0.006(3)
C32 0.032(4) 0.020(4) 0.043(4) 0.001(3) 0.008(3) 0.001(3)
C33 0.028(4) 0.013(3) 0.029(3) -0.009(3) 0.009(3) -0.004(3)
C34 0.021(3) 0.016(3) 0.026(3) 0.006(3) -0.003(3) 0.000(3)
C35 0.011(3) 0.014(3) 0.023(3) -0.002(2) 0.001(2) -0.003(2)
C36 0.020(3) 0.012(3) 0.022(3) 0.004(2) -0.001(3) -0.005(3)
C37 0.019(3) 0.023(3) 0.029(3) -0.006(3) -0.002(3) 0.000(3)
C38 0.028(4) 0.013(3) 0.035(4) 0.000(3) 0.006(3) -0.001(3)
C39 0.022(3) 0.022(3) 0.025(3) -0.004(3) 0.001(3) 0.001(3)
C40 0.030(4) 0.014(3) 0.025(3) 0.002(2) 0.003(3) 0.004(3)
C41 0.032(4) 0.022(3) 0.033(4) 0.004(3) 0.004(3) -0.003(3)
C42 0.038(4) 0.023(4) 0.023(3) 0.012(3) 0.007(3) -0.001(3)
C43 0.036(4) 0.025(4) 0.036(4) 0.001(3) 0.006(3) -0.001(3)
C44 0.044(5) 0.021(4) 0.034(4) 0.000(3) 0.005(3) -0.009(3)
C45 0.050(5) 0.038(5) 0.039(4) -0.004(3) -0.009(4) 0.013(4)
C46 0.042(4) 0.027(4) 0.031(4) -0.007(3) -0.002(3) -0.004(3)
C47 0.035(4) 0.014(3) 0.027(3) 0.008(2) 0.004(3) 0.003(3)
C48 0.029(4) 0.014(3) 0.041(4) -0.002(3) 0.000(3) 0.003(3)
C49 0.031(4) 0.032(4) 0.052(4) 0.001(3) -0.001(4) -0.004(3)
C50 0.039(5) 0.041(5) 0.074(6) 0.000(4) 0.024(4) 0.006(4)
C51 0.045(5) 0.035(5) 0.071(5) -0.005(4) 0.030(4) -0.001(4)
C52 0.041(5) 0.024(4) 0.046(4) 0.003(3) 0.007(4) 0.001(3)
C53 0.027(4) 0.022(3) 0.019(3) 0.003(2) -0.003(3) -0.005(3)
C54 0.019(3) 0.023(3) 0.025(3) 0.000(3) 0.002(3) -0.002(3)
C55 0.025(4) 0.018(3) 0.037(4) -0.008(3) 0.001(3) -0.001(3)
C56 0.031(4) 0.026(4) 0.029(3) -0.006(3) 0.005(3) -0.006(3)
C57 0.028(4) 0.033(4) 0.026(3) 0.004(3) -0.007(3) -0.007(3)
C58 0.022(3) 0.019(3) 0.031(3) -0.004(3) 0.004(3) -0.005(3)
C59 0.027(4) 0.014(3) 0.019(3) -0.001(2) -0.002(3) 0.007(3)
C60 0.033(4) 0.018(3) 0.031(3) 0.005(3) 0.001(3) 0.003(3)
C61 0.028(4) 0.027(4) 0.037(4) -0.005(3) -0.001(3) -0.004(3)
C62 0.045(5) 0.035(4) 0.023(3) -0.001(3) -0.007(3) 0.013(3)
C63 0.050(5) 0.020(4) 0.028(4) 0.001(3) 0.000(3) 0.001(3)
C64 0.037(4) 0.022(4) 0.028(3) -0.006(3) -0.001(3) 0.003(3)
C65 0.045(5) 0.038(4) 0.047(4) -0.010(3) 0.002(4) -0.008(4)
C66 0.037(5) 0.060(5) 0.049(5) 0.000(4) -0.007(4) -0.012(4)
C67 0.030(4) 0.038(4) 0.061(5) -0.002(4) 0.003(4) 0.015(3)
C68 0.054(6) 0.065(6) 0.059(5) -0.006(4) 0.016(5) 0.005(5)
C69 0.034(4) 0.053(5) 0.039(4) -0.001(3) -0.002(4) 0.009(4)
C70 0.057(5) 0.042(5) 0.053(5) 0.007(4) -0.004(4) 0.008(4)
C71 0.037(4) 0.049(5) 0.041(4) 0.003(4) -0.003(4) -0.012(4)
C72 0.046(5) 0.025(4) 0.069(5) 0.001(4) -0.010(4) -0.003(4)
C73 0.041(4) 0.030(4) 0.039(4) -0.005(3) -0.011(4) 0.000(3)
C74 0.067(6) 0.046(5) 0.042(4) 0.007(4) -0.002(4) -0.008(4)
C75 0.030(4) 0.057(5) 0.029(4) 0.001(3) 0.002(3) 0.004(4)
C76 0.056(6) 0.051(5) 0.056(5) -0.022(4) -0.007(4) 0.014(4)

loop_
_atom_type_symbol
_atom_type_description
_atom_type_scat_dispersion_real
_atom_type_scat_dispersion_imag
_atom_type_scat_source
C C 0.0033 0.0016 'International Tables Vol C Tables 4.2.6.8 and 6.1.1.4'
H H 0.0000 0.0000 'International Tables Vol C Tables 4.2.6.8 and 6.1.1.4'
N N 0.0061 0.0033 'International Tables Vol C Tables 4.2.6.8 and 6.1.1.4'
O O 0.0106 0.0060 'International Tables Vol C Tables 4.2.6.8 and 6.1.1.4'
Sn Sn -0.6537 1.4246 'International Tables Vol C Tables 4.2.6.8 and 6.1.1.4'

loop_
_geom_angle_atom_site_label_1
_geom_angle_atom_site_label_2
_geom_angle_atom_site_label_3
_geom_angle
_geom_angle_site_symmetry_1
_geom_angle_site_symmetry_3
C27 Sn1 C15 114.7(2) . .
C27 Sn1 C21 118.4(2) . .
C15 Sn1 C21 126.9(2) . .
C27 Sn1 O4 84.8(2) . 1_565
C15 Sn1 O4 93.18(19) . 1_565
C21 Sn1 O4 90.5(2) . 1_565
C27 Sn1 O1 87.2(2) . .
C15 Sn1 O1 92.40(19) . .
C21 Sn1 O1 91.1(2) . .
O4 Sn1 O1 171.63(15) 1_565 .
C53 Sn2 C47 126.8(2) . .
C53 Sn2 C59 115.9(2) . .
C47 Sn2 C59 117.3(2) . .
C53 Sn2 O5 91.90(19) . .
C47 Sn2 O5 93.33(19) . .
C59 Sn2 O5 86.57(18) . .
C53 Sn2 O8 91.68(18) . 1_545
C47 Sn2 O8 90.15(19) . 1_545
C59 Sn2 O8 85.55(18) . 1_545
O5 Sn2 O8 172.12(14) . 1_545
C1 O1 Sn1 140.3(4) . .
C2 O4 Sn1 141.4(4) . 1_545
C33 O5 Sn2 131.8(4) . .
C34 O8 Sn2 139.0(3) . 1_565
C9 N1 C7 121.3(5) . .
C14 N2 C12 117.7(6) . .
C41 N3 C39 120.7(5) . .
C44 N4 C45 115.9(6) . .
C69 N5 C67 112.7(6) . .
C69 N5 C65 110.7(6) . .
C67 N5 C65 111.7(6) . .
C71 N6 C73 109.5(5) . .
C71 N6 C75 107.9(6) . .
C73 N6 C75 111.5(5) . .
O2 C1 O1 127.5(6) . .
O2 C1 C3 119.2(5) . .
O1 C1 C3 113.2(6) . .
O3 C2 O4 126.8(6) . .
O3 C2 C5 118.3(5) . .
O4 C2 C5 114.9(5) . .
C8 C3 C4 119.4(5) . .
C8 C3 C1 121.0(5) . .
C4 C3 C1 119.6(6) . .
C5 C4 C3 120.8(6) . .
C4 C5 C6 120.0(5) . .
C4 C5 C2 122.3(5) . .
C6 C5 C2 117.7(5) . .
C7 C6 C5 119.9(5) . .
C8 C7 C6 118.6(5) . .
C8 C7 N1 116.9(5) . .
C6 C7 N1 124.4(5) . .
C3 C8 C7 121.4(5) . .
N1 C9 C10 121.6(6) . .
C13 C10 C11 115.9(6) . .
C13 C10 C9 121.1(6) . .
C11 C10 C9 123.0(6) . .
C12 C11 C10 121.0(7) . .
N2 C12 C11 122.4(7) . .
C10 C13 C14 120.1(7) . .
N2 C14 C13 122.8(7) . .
C20 C15 C16 117.6(6) . .
C20 C15 Sn1 124.6(4) . .
C16 C15 Sn1 117.5(4) . .
C17 C16 C15 121.2(6) . .
C16 C17 C18 121.2(6) . .
C17 C18 C19 118.7(6) . .
C18 C19 C20 120.2(6) . .
C15 C20 C19 121.0(6) . .
C22 C21 C26 117.5(6) . .
C22 C21 Sn1 121.4(5) . .
C26 C21 Sn1 120.9(5) . .
C21 C22 C23 119.4(7) . .
C24 C23 C22 120.6(7) . .
C25 C24 C23 120.0(7) . .
C24 C25 C26 120.2(8) . .
C25 C26 C21 122.2(7) . .
C28 C27 C32 114.5(6) . .
C28 C27 Sn1 123.0(5) . .
C32 C27 Sn1 122.3(5) . .
C29 C28 C27 123.1(6) . .
C30 C29 C28 119.8(7) . .
C29 C30 C31 120.4(7) . .
C32 C31 C30 119.4(6) . .
C31 C32 C27 122.7(6) . .
O6 C33 O5 125.6(5) . .
O6 C33 C35 119.5(5) . .
O5 C33 C35 114.8(5) . .
O7 C34 O8 126.8(5) . .
O7 C34 C37 120.1(5) . .
O8 C34 C37 113.1(5) . .
C36 C35 C40 119.4(5) . .
C36 C35 C33 122.0(5) . .
C40 C35 C33 118.5(5) . .
C35 C36 C37 121.0(5) . .
C38 C37 C36 119.1(5) . .
C38 C37 C34 120.8(5) . .
C36 C37 C34 120.0(5) . .
C39 C38 C37 121.1(5) . .
C38 C39 C40 118.7(5) . .
C38 C39 N3 125.9(5) . .
C40 C39 N3 115.3(5) . .
C35 C40 C39 120.6(5) . .
N3 C41 C42 120.2(6) . .
C46 C42 C43 117.4(6) . .
C46 C42 C41 121.8(6) . .
C43 C42 C41 120.8(6) . .
C42 C43 C44 119.3(6) . .
N4 C44 C43 124.1(6) . .
N4 C45 C46 123.8(6) . .
C42 C46 C45 119.5(6) . .
C48 C47 C52 117.0(6) . .
C48 C47 Sn2 121.5(5) . .
C52 C47 Sn2 121.4(5) . .
C49 C48 C47 121.1(6) . .
C48 C49 C50 120.6(7) . .
C51 C50 C49 119.8(7) . .
C50 C51 C52 119.5(7) . .
C51 C52 C47 121.9(7) . .
C58 C53 C54 117.7(6) . .
C58 C53 Sn2 122.4(5) . .
C54 C53 Sn2 119.7(4) . .
C55 C54 C53 121.1(6) . .
C54 C55 C56 120.8(6) . .
C57 C56 C55 118.9(6) . .
C56 C57 C58 120.4(6) . .
C57 C58 C53 121.1(6) . .
C60 C59 C64 118.4(5) . .
C60 C59 Sn2 121.4(4) . .
C64 C59 Sn2 120.2(4) . .
C59 C60 C61 120.3(6) . .
C62 C61 C60 120.5(6) . .
C63 C62 C61 119.4(6) . .
C64 C63 C62 120.0(6) . .
C63 C64 C59 121.5(6) . .
N5 C65 C66 111.0(6) . .
N5 C67 C68 115.4(6) . .
N5 C69 C70 112.4(6) . .
N6 C71 C72 112.8(6) . .
C74 C73 N6 113.6(5) . .
C76 C75 N6 114.5(6) . .

loop_
_geom_bond_atom_site_label_1
_geom_bond_atom_site_label_2
_geom_bond_distance
_geom_bond_site_symmetry_2
Sn1 C27 2.114(6) .
Sn1 C15 2.129(6) .
Sn1 C21 2.137(6) .
Sn1 O4 2.199(4) 1_565
Sn1 O1 2.215(4) .
Sn2 C53 2.132(6) .
Sn2 C47 2.137(6) .
Sn2 C59 2.139(5) .
Sn2 O5 2.171(4) .
Sn2 O8 2.201(4) 1_545
O1 C1 1.273(7) .
O2 C1 1.239(7) .
O3 C2 1.244(7) .
O4 C2 1.273(7) .
O4 Sn1 2.199(4) 1_545
O5 C33 1.290(7) .
O6 C33 1.226(6) .
O7 C34 1.223(6) .
O8 C34 1.292(6) .
O8 Sn2 2.201(4) 1_565
N1 C9 1.256(8) .
N1 C7 1.422(7) .
N2 C14 1.313(9) .
N2 C12 1.343(9) .
N3 C41 1.257(7) .
N3 C39 1.424(7) .
N4 C44 1.334(8) .
N4 C45 1.336(8) .
N5 C69 1.505(8) .
N5 C67 1.506(9) .
N5 C65 1.510(9) .
N6 C71 1.504(8) .
N6 C73 1.516(8) .
N6 C75 1.534(8) .
C1 C3 1.527(8) .
C2 C5 1.527(8) .
C3 C8 1.388(8) .
C3 C4 1.391(8) .
C4 C5 1.374(8) .
C5 C6 1.412(7) .
C6 C7 1.405(8) .
C7 C8 1.395(8) .
C9 C10 1.473(8) .
C10 C13 1.378(9) .
C10 C11 1.386(9) .
C11 C12 1.368(9) .
C13 C14 1.398(10) .
C15 C20 1.392(8) .
C15 C16 1.401(8) .
C16 C17 1.369(9) .
C17 C18 1.387(9) .
C18 C19 1.388(9) .
C19 C20 1.397(9) .
C21 C22 1.389(9) .
C21 C26 1.409(9) .
C22 C23 1.418(9) .
C23 C24 1.384(11) .
C24 C25 1.354(11) .
C25 C26 1.373(9) .
C27 C28 1.413(9) .
C27 C32 1.421(8) .
C28 C29 1.389(9) .
C29 C30 1.365(9) .
C30 C31 1.392(10) .
C31 C32 1.388(8) .
C33 C35 1.514(7) .
C34 C37 1.506(8) .
C35 C36 1.373(7) .
C35 C40 1.404(7) .
C36 C37 1.399(7) .
C37 C38 1.394(8) .
C38 C39 1.387(8) .
C39 C40 1.404(8) .
C41 C42 1.479(8) .
C42 C46 1.375(8) .
C42 C43 1.382(8) .
C43 C44 1.382(8) .
C45 C46 1.387(8) .
C47 C48 1.394(8) .
C47 C52 1.395(8) .
C48 C49 1.368(9) .
C49 C50 1.379(9) .
C50 C51 1.371(10) .
C51 C52 1.379(10) .
C53 C58 1.394(8) .
C53 C54 1.408(8) .
C54 C55 1.371(8) .
C55 C56 1.394(8) .
C56 C57 1.388(9) .
C57 C58 1.390(8) .
C59 C60 1.386(8) .
C59 C64 1.387(8) .
C60 C61 1.389(8) .
C61 C62 1.383(8) .
C62 C63 1.380(9) .
C63 C64 1.373(8) .
C65 C66 1.528(9) .
C67 C68 1.517(9) .
C69 C70 1.523(10) .
C71 C72 1.506(10) .
C73 C74 1.500(10) .
C75 C76 1.488(10) .
